data_7025612
loop_
_publ_author_name
'Badaj, Anna C.'
'Dastgir, Sarim'
'Lough, Alan J.'
'Lavoie, Gino G.'

_publ_section_title
;
 First aryl-substituted acyclic imino-N-heterocyclic carbene ligand
 precursor: synthesis, characterisation and coordination with silver(I)
 and copper(I).
;
_journal_issue 14
_journal_name_full 'Dalton transactions (Cambridge, England : 2003)'
_journal_page_first 3361
_journal_page_last 3365
_journal_paper_doi 10.1039/c002234a
_journal_volume 39
_journal_year 2010
_chemical_formula_moiety 'C44 H50 Cl Cu N6, 3(C H2 Cl2)'
_chemical_formula_sum 'C47 H56 Cl7 Cu N6'
_chemical_formula_weight 1016.67
_chemical_name_systematic
;
?
;
_space_group_IT_number 2
_symmetry_cell_setting triclinic
_symmetry_space_group_name_Hall '-P 1'
_symmetry_space_group_name_H-M 'P -1'
_atom_sites_solution_hydrogens geom
_atom_sites_solution_primary direct
_atom_sites_solution_secondary difmap
_audit_creation_method SHELXL-97
_cell_angle_alpha 98.178(2)
_cell_angle_beta 90.697(2)
_cell_angle_gamma 116.143(2)
_cell_formula_units_Z 2
_cell_length_a 11.1810(3)
_cell_length_b 11.2363(3)
_cell_length_c 24.0984(9)
_cell_measurement_reflns_used 28842
_cell_measurement_temperature 150(1)
_cell_measurement_theta_max 27.5
_cell_measurement_theta_min 2.6
_cell_volume 2680.63(15)
_computing_cell_refinement 'Denzo-SMN (Otwinowski & Minor, 1997)'
_computing_data_collection 'Collect (Nonius B.V., 1997-2002)'
_computing_data_reduction Denzo-SMN
_computing_molecular_graphics 'PLATON (Spek, 2009)'
_computing_publication_material 'SHELXTL V6.1'
_computing_structure_refinement 'SHELXTL V6.1 (Sheldrick, 2008)'
_computing_structure_solution 'SIR-92 (Altomare et al., 1994)'
_diffrn_ambient_temperature 150(1)
_diffrn_detector_area_resol_mean 9
_diffrn_measured_fraction_theta_full 0.994
_diffrn_measured_fraction_theta_max 0.994
_diffrn_measurement_device_type 'Nonius KappaCCD'
_diffrn_measurement_method '\f scans and \w scans with \k offsets'
_diffrn_radiation_monochromator graphite
_diffrn_radiation_source 'fine-focus sealed tube'
_diffrn_radiation_type MoK\a
_diffrn_radiation_wavelength 0.71073
_diffrn_reflns_av_R_equivalents 0.063
_diffrn_reflns_av_sigmaI/netI 0.052
_diffrn_reflns_limit_h_max 13
_diffrn_reflns_limit_h_min -13
_diffrn_reflns_limit_k_max 13
_diffrn_reflns_limit_k_min -13
_diffrn_reflns_limit_l_max 28
_diffrn_reflns_limit_l_min -28
_diffrn_reflns_number 24919
_diffrn_reflns_theta_full 25.00
_diffrn_reflns_theta_max 25.00
_diffrn_reflns_theta_min 2.55
_exptl_absorpt_coefficient_mu 0.792
_exptl_absorpt_correction_T_max 0.695
_exptl_absorpt_correction_T_min 0.566
_exptl_absorpt_correction_type multi-scan
_exptl_absorpt_process_details
;
multi-scan from symmetry-related measurements
Sortav (Blessing 1995)
;
_exptl_crystal_colour colourless
_exptl_crystal_density_diffrn 1.260
_exptl_crystal_density_method 'not measured'
_exptl_crystal_description needle
_exptl_crystal_F_000 1056
_exptl_crystal_size_max 0.40
_exptl_crystal_size_mid 0.18
_exptl_crystal_size_min 0.14
_refine_diff_density_max 1.091
_refine_diff_density_min -1.022
_refine_diff_density_rms 0.081
_refine_ls_extinction_method none
_refine_ls_goodness_of_fit_ref 1.082
_refine_ls_hydrogen_treatment constr
_refine_ls_matrix_type full
_refine_ls_number_parameters 561
_refine_ls_number_reflns 9381
_refine_ls_number_restraints 0
_refine_ls_restrained_S_all 1.082
_refine_ls_R_factor_all 0.0775
_refine_ls_R_factor_gt 0.0582
_refine_ls_shift/su_max 0.000
_refine_ls_shift/su_mean 0.000
_refine_ls_structure_factor_coef Fsqd
_refine_ls_weighting_details 'calc w=1/[\s^2^(Fo^2^)+(0.0997P)^2^+1.5560P] where P=(Fo^2^+2Fc^2^)/3'
_refine_ls_weighting_scheme calc
_refine_ls_wR_factor_gt 0.1631
_refine_ls_wR_factor_ref 0.1759
_reflns_number_gt 7053
_reflns_number_total 9381
_reflns_threshold_expression I>2\s(I)
_cod_data_source_file c002234a.txt
_cod_data_source_block k09221
_cod_depositor_comments
;
The following automatic conversions were performed:

'_symmetry_cell_setting' value 'Triclinic' changed to 'triclinic'
according to /home/saulius/struct/CIF-dictionaries/cif_core.dic
dictionary named 'cif_core.dic' version 2.4.2 from 2011-04-26.

Automatic conversion script
Id: cif_fix_values 1891 2012-01-12 08:04:46Z andrius 
;
_cod_original_cell_volume 2680.63(14)
_cod_database_code 7025612

loop_
_symmetry_equiv_pos_as_xyz
'x, y, z'
'-x, -y, -z'

loop_
_atom_site_label
_atom_site_type_symbol
_atom_site_fract_x
_atom_site_fract_y
_atom_site_fract_z
_atom_site_U_iso_or_equiv
_atom_site_adp_type
_atom_site_occupancy
_atom_site_symmetry_multiplicity
_atom_site_calc_flag
_atom_site_refinement_flags
Cu1 Cu 0.75548(4) 0.48580(4) 0.249535(18) 0.02842(15) Uani 1 1 d .
Cl1 Cl 0.89521(9) 0.37230(9) 0.22872(5) 0.0434(3) Uani 1 1 d .
N1 N 0.5115(3) 0.3404(3) 0.17468(12) 0.0277(6) Uani 1 1 d .
N2 N 0.4864(3) 0.2397(3) 0.24553(12) 0.0268(6) Uani 1 1 d .
N3 N 0.4007(3) 0.0996(3) 0.30984(12) 0.0305(7) Uani 1 1 d .
N4 N 0.9245(3) 0.7090(3) 0.33692(12) 0.0303(7) Uani 1 1 d .
N5 N 0.9905(3) 0.7634(3) 0.25717(12) 0.0268(6) Uani 1 1 d .
N6 N 1.1075(3) 0.8631(3) 0.18642(13) 0.0334(7) Uani 1 1 d .
C1 C 0.5746(3) 0.3514(3) 0.22463(15) 0.0263(7) Uani 1 1 d .
C2 C 0.3735(3) 0.1625(3) 0.20760(15) 0.0320(8) Uani 1 1 d .
H2A H 0.2996 0.0809 0.2126 0.038 Uiso 1 1 calc R
C3 C 0.3892(3) 0.2249(3) 0.16341(16) 0.0331(8) Uani 1 1 d .
H3A H 0.3292 0.1966 0.1306 0.040 Uiso 1 1 calc R
C4 C 0.5608(3) 0.4326(3) 0.13509(15) 0.0289(8) Uani 1 1 d .
C5 C 0.6212(3) 0.3992(4) 0.08901(15) 0.0324(8) Uani 1 1 d .
C6 C 0.6620(4) 0.4854(4) 0.04966(16) 0.0395(9) Uani 1 1 d .
H6A H 0.7022 0.4641 0.0177 0.047 Uiso 1 1 calc R
C7 C 0.6455(4) 0.6023(4) 0.05586(17) 0.0405(10) Uani 1 1 d .
C8 C 0.5892(4) 0.6337(4) 0.10292(18) 0.0396(9) Uani 1 1 d .
H8A H 0.5807 0.7149 0.1077 0.048 Uiso 1 1 calc R
C9 C 0.5439(3) 0.5498(4) 0.14403(16) 0.0332(8) Uani 1 1 d .
C10 C 0.6418(4) 0.2735(4) 0.08270(18) 0.0447(10) Uani 1 1 d .
H10A H 0.6815 0.2689 0.1183 0.067 Uiso 1 1 calc R
H10B H 0.7017 0.2761 0.0530 0.067 Uiso 1 1 calc R
H10C H 0.5554 0.1941 0.0726 0.067 Uiso 1 1 calc R
C11 C 0.6929(5) 0.6959(5) 0.0122(2) 0.0599(13) Uani 1 1 d .
H11A H 0.7383 0.6627 -0.0160 0.090 Uiso 1 1 calc R
H11B H 0.7551 0.7866 0.0308 0.090 Uiso 1 1 calc R
H11C H 0.6158 0.6986 -0.0063 0.090 Uiso 1 1 calc R
C12 C 0.4819(4) 0.5854(4) 0.19425(18) 0.0418(9) Uani 1 1 d .
H12A H 0.5214 0.5731 0.2282 0.063 Uiso 1 1 calc R
H12B H 0.3854 0.5269 0.1901 0.063 Uiso 1 1 calc R
H12C H 0.4983 0.6793 0.1974 0.063 Uiso 1 1 calc R
C13 C 0.5010(3) 0.2008(3) 0.29825(14) 0.0262(7) Uani 1 1 d .
C14 C 0.6310(3) 0.2837(4) 0.33273(16) 0.0355(9) Uani 1 1 d .
H14A H 0.6341 0.2415 0.3653 0.053 Uiso 1 1 calc R
H14B H 0.6395 0.3740 0.3458 0.053 Uiso 1 1 calc R
H14C H 0.7047 0.2900 0.3098 0.053 Uiso 1 1 calc R
C15 C 0.3976(3) 0.0488(3) 0.36079(15) 0.0292(8) Uani 1 1 d .
C16 C 0.4084(4) -0.0713(4) 0.35855(17) 0.0362(9) Uani 1 1 d .
C17 C 0.3899(4) -0.1298(4) 0.40721(17) 0.0393(9) Uani 1 1 d .
H17A H 0.3986 -0.2103 0.4066 0.047 Uiso 1 1 calc R
C18 C 0.3594(4) -0.0731(4) 0.45579(18) 0.0423(10) Uani 1 1 d .
H18A H 0.3466 -0.1146 0.4884 0.051 Uiso 1 1 calc R
C19 C 0.3473(4) 0.0449(4) 0.45717(17) 0.0398(9) Uani 1 1 d .
H19A H 0.3261 0.0838 0.4909 0.048 Uiso 1 1 calc R
C20 C 0.3656(3) 0.1072(4) 0.40991(16) 0.0349(8) Uani 1 1 d .
C21 C 0.4350(5) -0.1373(4) 0.3052(2) 0.0555(12) Uani 1 1 d .
H21A H 0.4281 -0.2251 0.3102 0.083 Uiso 1 1 calc R
H21B H 0.5251 -0.0807 0.2953 0.083 Uiso 1 1 calc R
H21C H 0.3691 -0.1495 0.2749 0.083 Uiso 1 1 calc R
C22 C 0.3487(4) 0.2342(4) 0.41143(18) 0.0451(10) Uani 1 1 d .
H22A H 0.3035 0.2468 0.4447 0.068 Uiso 1 1 calc R
H22B H 0.2949 0.2264 0.3775 0.068 Uiso 1 1 calc R
H22C H 0.4367 0.3115 0.4130 0.068 Uiso 1 1 calc R
C23 C 0.8925(3) 0.6629(3) 0.28104(15) 0.0280(8) Uani 1 1 d .
C24 C 1.0795(3) 0.8673(3) 0.29821(16) 0.0331(8) Uani 1 1 d .
H24A H 1.1544 0.9468 0.2920 0.040 Uiso 1 1 calc R
C25 C 1.0380(3) 0.8326(3) 0.34798(16) 0.0350(9) Uani 1 1 d .
H25A H 1.0784 0.8827 0.3840 0.042 Uiso 1 1 calc R
C26 C 0.8584(3) 0.6350(3) 0.38036(15) 0.0293(8) Uani 1 1 d .
C27 C 0.9132(3) 0.5601(3) 0.40234(16) 0.0320(8) Uani 1 1 d .
C28 C 0.8505(4) 0.4913(4) 0.44609(16) 0.0351(8) Uani 1 1 d .
H28A H 0.8860 0.4394 0.4617 0.042 Uiso 1 1 calc R
C29 C 0.7382(4) 0.4974(4) 0.46698(15) 0.0345(8) Uani 1 1 d .
C30 C 0.6863(4) 0.5722(4) 0.44371(16) 0.0364(9) Uani 1 1 d .
H30A H 0.6084 0.5754 0.4576 0.044 Uiso 1 1 calc R
C31 C 0.7450(3) 0.6431(3) 0.40058(15) 0.0317(8) Uani 1 1 d .
C32 C 1.0333(4) 0.5503(4) 0.37943(18) 0.0437(10) Uani 1 1 d .
H32A H 1.1100 0.6396 0.3857 0.066 Uiso 1 1 calc R
H32B H 1.0147 0.5155 0.3390 0.066 Uiso 1 1 calc R
H32C H 1.0538 0.4894 0.3986 0.066 Uiso 1 1 calc R
C33 C 0.6707(4) 0.4193(4) 0.51350(17) 0.0471(10) Uani 1 1 d .
H33A H 0.6379 0.4721 0.5391 0.071 Uiso 1 1 calc R
H33B H 0.7353 0.4017 0.5344 0.071 Uiso 1 1 calc R
H33C H 0.5955 0.3338 0.4970 0.071 Uiso 1 1 calc R
C34 C 0.6855(4) 0.7234(4) 0.3749(2) 0.0484(10) Uani 1 1 d .
H34A H 0.7570 0.8119 0.3714 0.073 Uiso 1 1 calc R
H34B H 0.6203 0.7345 0.3992 0.073 Uiso 1 1 calc R
H34C H 0.6411 0.6755 0.3376 0.073 Uiso 1 1 calc R
C35 C 1.0077(3) 0.7634(3) 0.19861(15) 0.0283(8) Uani 1 1 d .
C36 C 0.9073(3) 0.6463(4) 0.15887(16) 0.0348(8) Uani 1 1 d .
H36A H 0.9308 0.6564 0.1202 0.052 Uiso 1 1 calc R
H36B H 0.8185 0.6421 0.1629 0.052 Uiso 1 1 calc R
H36C H 0.9066 0.5633 0.1674 0.052 Uiso 1 1 calc R
C37 C 1.1404(3) 0.8765(4) 0.12980(15) 0.0343(9) Uani 1 1 d .
C38 C 1.0868(4) 0.9408(4) 0.09868(17) 0.0413(10) Uani 1 1 d .
C39 C 1.1377(4) 0.9718(4) 0.04718(18) 0.0496(11) Uani 1 1 d .
H39A H 1.1042 1.0167 0.0256 0.059 Uiso 1 1 calc R
C40 C 1.2360(5) 0.9382(5) 0.02698(18) 0.0545(12) Uani 1 1 d .
H40A H 1.2695 0.9599 -0.0082 0.065 Uiso 1 1 calc R
C41 C 1.2850(4) 0.8731(5) 0.05819(18) 0.0511(11) Uani 1 1 d .
H41A H 1.3530 0.8507 0.0443 0.061 Uiso 1 1 calc R
C42 C 1.2370(4) 0.8396(4) 0.10937(17) 0.0415(9) Uani 1 1 d .
C43 C 1.2900(5) 0.7671(5) 0.1430(2) 0.0588(12) Uani 1 1 d .
H43A H 1.3551 0.7468 0.1221 0.088 Uiso 1 1 calc R
H43B H 1.2159 0.6832 0.1498 0.088 Uiso 1 1 calc R
H43C H 1.3334 0.8242 0.1791 0.088 Uiso 1 1 calc R
C44 C 0.9798(5) 0.9756(5) 0.1209(2) 0.0541(11) Uani 1 1 d .
H44A H 0.9023 0.8936 0.1271 0.081 Uiso 1 1 calc R
H44B H 0.9530 1.0181 0.0936 0.081 Uiso 1 1 calc R
H44C H 1.0141 1.0380 0.1566 0.081 Uiso 1 1 calc R
Cl7 Cl 1.02095(16) 0.44019(17) 0.05252(7) 0.0867(5) Uani 1 1 d .
Cl6 Cl 1.15540(15) 0.33667(18) 0.12141(6) 0.0837(5) Uani 1 1 d .
Cl2 Cl 1.10429(14) 0.19785(13) 0.28548(7) 0.0815(5) Uani 1 1 d .
Cl3 Cl 1.31198(13) 0.46936(12) 0.32612(5) 0.0626(3) Uani 1 1 d .
C1S C 1.1903(4) 0.3603(5) 0.2717(2) 0.0560(12) Uani 1 1 d .
H1SA H 1.1255 0.3963 0.2658 0.067 Uiso 1 1 calc R
H1SB H 1.2344 0.3581 0.2365 0.067 Uiso 1 1 calc R
Cl4 Cl 0.64678(17) 0.00391(14) 0.17087(9) 0.1069(7) Uani 1 1 d .
Cl5 Cl 0.77590(11) -0.09641(11) 0.24417(6) 0.0586(3) Uani 1 1 d .
C2S C 0.7647(5) 0.0445(5) 0.2259(3) 0.0661(14) Uani 1 1 d .
H2SA H 0.7422 0.0911 0.2591 0.079 Uiso 1 1 calc R
H2SB H 0.8530 0.1076 0.2155 0.079 Uiso 1 1 calc R
C3S C 1.0009(5) 0.3224(5) 0.0957(2) 0.0622(13) Uani 1 1 d .
H3SA H 0.9476 0.2310 0.0742 0.075 Uiso 1 1 calc R
H3SB H 0.9508 0.3349 0.1278 0.075 Uiso 1 1 calc R

loop_
_atom_site_aniso_label
_atom_site_aniso_U_11
_atom_site_aniso_U_22
_atom_site_aniso_U_33
_atom_site_aniso_U_23
_atom_site_aniso_U_13
_atom_site_aniso_U_12
Cu1 0.0244(2) 0.0232(2) 0.0298(3) 0.00859(17) -0.00238(17) 0.00248(17)
Cl1 0.0399(5) 0.0374(5) 0.0575(7) 0.0120(5) 0.0030(4) 0.0202(4)
N1 0.0230(14) 0.0254(14) 0.0274(16) 0.0084(12) -0.0012(11) 0.0032(12)
N2 0.0246(14) 0.0244(14) 0.0256(16) 0.0069(12) 0.0003(11) 0.0048(12)
N3 0.0327(15) 0.0284(15) 0.0253(16) 0.0088(12) -0.0002(12) 0.0077(13)
N4 0.0277(14) 0.0266(15) 0.0298(17) 0.0099(13) 0.0021(12) 0.0046(12)
N5 0.0256(14) 0.0219(14) 0.0272(16) 0.0074(12) -0.0014(12) 0.0045(12)
N6 0.0306(15) 0.0270(15) 0.0328(18) 0.0101(13) 0.0005(13) 0.0026(13)
C1 0.0254(16) 0.0210(16) 0.029(2) 0.0085(14) 0.0020(14) 0.0061(14)
C2 0.0265(17) 0.0242(17) 0.031(2) 0.0086(15) -0.0038(14) -0.0028(14)
C3 0.0254(17) 0.0292(18) 0.032(2) 0.0083(16) -0.0052(15) 0.0004(15)
C4 0.0241(16) 0.0294(18) 0.027(2) 0.0117(15) -0.0027(14) 0.0048(14)
C5 0.0279(17) 0.0311(18) 0.031(2) 0.0059(15) -0.0025(15) 0.0069(15)
C6 0.0349(19) 0.043(2) 0.029(2) 0.0081(17) 0.0023(15) 0.0065(17)
C7 0.0344(19) 0.045(2) 0.033(2) 0.0201(18) -0.0026(16) 0.0058(17)
C8 0.0339(19) 0.033(2) 0.049(3) 0.0174(18) -0.0011(17) 0.0095(16)
C9 0.0275(17) 0.0309(19) 0.036(2) 0.0120(16) -0.0005(15) 0.0069(15)
C10 0.051(2) 0.041(2) 0.041(2) 0.0047(18) 0.0096(19) 0.0204(19)
C11 0.058(3) 0.065(3) 0.052(3) 0.037(2) 0.009(2) 0.016(2)
C12 0.043(2) 0.035(2) 0.049(3) 0.0107(18) 0.0118(18) 0.0168(18)
C13 0.0277(17) 0.0224(16) 0.0236(19) 0.0057(14) -0.0002(13) 0.0065(14)
C14 0.0319(18) 0.0304(19) 0.034(2) 0.0121(16) -0.0047(15) 0.0029(15)
C15 0.0237(16) 0.0280(18) 0.028(2) 0.0098(15) -0.0015(14) 0.0026(14)
C16 0.0362(19) 0.0312(19) 0.039(2) 0.0145(16) 0.0049(16) 0.0106(16)
C17 0.043(2) 0.033(2) 0.043(2) 0.0174(18) 0.0032(18) 0.0151(17)
C18 0.041(2) 0.043(2) 0.037(2) 0.0208(18) -0.0009(17) 0.0103(18)
C19 0.040(2) 0.045(2) 0.030(2) 0.0091(17) 0.0026(16) 0.0130(18)
C20 0.0318(18) 0.0336(19) 0.032(2) 0.0089(16) -0.0029(15) 0.0077(16)
C21 0.079(3) 0.045(2) 0.051(3) 0.019(2) 0.021(2) 0.033(2)
C22 0.053(2) 0.043(2) 0.040(2) 0.0065(19) 0.0032(19) 0.021(2)
C23 0.0239(16) 0.0284(18) 0.031(2) 0.0097(15) 0.0014(14) 0.0100(14)
C24 0.0268(17) 0.0233(17) 0.036(2) 0.0062(15) -0.0009(15) -0.0007(14)
C25 0.0317(18) 0.0249(18) 0.031(2) 0.0026(15) -0.0048(15) -0.0021(15)
C26 0.0307(18) 0.0235(17) 0.0269(19) 0.0080(14) -0.0006(14) 0.0050(14)
C27 0.0279(17) 0.0298(18) 0.033(2) 0.0093(15) -0.0002(15) 0.0073(15)
C28 0.0362(19) 0.0338(19) 0.032(2) 0.0082(16) -0.0059(16) 0.0123(16)
C29 0.038(2) 0.0328(19) 0.025(2) 0.0050(15) 0.0025(15) 0.0086(16)
C30 0.0353(19) 0.035(2) 0.036(2) 0.0067(17) 0.0078(16) 0.0120(16)
C31 0.0336(18) 0.0270(18) 0.030(2) 0.0040(15) 0.0010(15) 0.0100(15)
C32 0.037(2) 0.052(2) 0.048(3) 0.020(2) 0.0056(18) 0.0223(19)
C33 0.050(2) 0.051(2) 0.036(2) 0.0216(19) 0.0045(18) 0.014(2)
C34 0.053(2) 0.046(2) 0.056(3) 0.016(2) 0.008(2) 0.029(2)
C35 0.0261(17) 0.0256(17) 0.032(2) 0.0070(15) -0.0002(14) 0.0101(15)
C36 0.0327(18) 0.0298(18) 0.030(2) 0.0081(15) -0.0021(15) 0.0023(15)
C37 0.0315(18) 0.0292(18) 0.026(2) 0.0067(15) -0.0034(15) -0.0013(15)
C38 0.041(2) 0.032(2) 0.036(2) 0.0092(17) -0.0044(17) 0.0023(17)
C39 0.056(3) 0.044(2) 0.037(2) 0.0180(19) -0.006(2) 0.008(2)
C40 0.055(3) 0.056(3) 0.029(2) 0.010(2) 0.002(2) 0.004(2)
C41 0.044(2) 0.063(3) 0.036(2) 0.006(2) 0.0054(18) 0.015(2)
C42 0.036(2) 0.045(2) 0.032(2) 0.0049(18) -0.0011(16) 0.0082(18)
C43 0.059(3) 0.084(4) 0.045(3) 0.015(2) 0.003(2) 0.041(3)
C44 0.060(3) 0.061(3) 0.048(3) 0.020(2) 0.001(2) 0.029(2)
Cl7 0.0905(10) 0.0957(11) 0.0904(11) 0.0413(9) 0.0125(8) 0.0488(9)
Cl6 0.0771(9) 0.1282(13) 0.0638(9) 0.0083(8) -0.0052(7) 0.0646(9)
Cl2 0.0671(8) 0.0526(7) 0.1111(12) 0.0166(7) -0.0280(8) 0.0146(6)
Cl3 0.0714(8) 0.0520(7) 0.0543(8) 0.0099(5) -0.0078(6) 0.0185(6)
C1S 0.049(2) 0.061(3) 0.057(3) 0.016(2) -0.003(2) 0.021(2)
Cl4 0.0930(11) 0.0516(8) 0.1625(18) 0.0157(9) -0.0575(11) 0.0224(7)
Cl5 0.0560(6) 0.0450(6) 0.0782(9) 0.0191(6) 0.0146(6) 0.0229(5)
C2S 0.065(3) 0.040(2) 0.088(4) 0.009(3) -0.006(3) 0.021(2)
C3S 0.060(3) 0.066(3) 0.062(3) 0.011(3) -0.002(2) 0.029(2)

loop_
_atom_type_symbol
_atom_type_description
_atom_type_scat_dispersion_real
_atom_type_scat_dispersion_imag
_atom_type_scat_source
C C 0.0033 0.0016 'International Tables Vol C Tables 4.2.6.8 and 6.1.1.4'
H H 0.0000 0.0000 'International Tables Vol C Tables 4.2.6.8 and 6.1.1.4'
Cl Cl 0.1484 0.1585 'International Tables Vol C Tables 4.2.6.8 and 6.1.1.4'
Cu Cu 0.3201 1.2651 'International Tables Vol C Tables 4.2.6.8 and 6.1.1.4'
N N 0.0061 0.0033 'International Tables Vol C Tables 4.2.6.8 and 6.1.1.4'

loop_
_geom_angle_atom_site_label_1
_geom_angle_atom_site_label_2
_geom_angle_atom_site_label_3
_geom_angle
C23 Cu1 C1 155.34(14)
C23 Cu1 Cl1 99.29(10)
C1 Cu1 Cl1 105.35(10)
C1 N1 C3 112.6(3)
C1 N1 C4 126.0(3)
C3 N1 C4 121.4(3)
C1 N2 C2 111.1(3)
C1 N2 C13 127.4(3)
C2 N2 C13 121.5(3)
C13 N3 C15 122.6(3)
C23 N4 C25 112.3(3)
C23 N4 C26 124.6(3)
C25 N4 C26 122.9(3)
C23 N5 C24 111.6(3)
C23 N5 C35 126.5(3)
C24 N5 C35 121.9(3)
C35 N6 C37 122.5(3)
N1 C1 N2 102.9(3)
N1 C1 Cu1 123.7(2)
N2 C1 Cu1 132.9(3)
C3 C2 N2 107.0(3)
C2 C3 N1 106.4(3)
C5 C4 C9 123.1(3)
C5 C4 N1 118.3(3)
C9 C4 N1 118.6(3)
C6 C5 C4 117.7(3)
C6 C5 C10 121.5(4)
C4 C5 C10 120.8(3)
C5 C6 C7 121.6(4)
C8 C7 C6 118.8(3)
C8 C7 C11 120.7(4)
C6 C7 C11 120.4(4)
C7 C8 C9 122.5(4)
C4 C9 C8 116.2(3)
C4 C9 C12 122.4(3)
C8 C9 C12 121.4(3)
N3 C13 N2 115.3(3)
N3 C13 C14 128.1(3)
N2 C13 C14 116.6(3)
C20 C15 C16 121.0(3)
C20 C15 N3 120.2(3)
C16 C15 N3 118.2(3)
C17 C16 C15 118.3(4)
C17 C16 C21 120.8(4)
C15 C16 C21 120.8(3)
C18 C17 C16 121.3(4)
C17 C18 C19 119.8(4)
C18 C19 C20 121.0(4)
C19 C20 C15 118.6(4)
C19 C20 C22 120.6(4)
C15 C20 C22 120.8(3)
N4 C23 N5 102.8(3)
N4 C23 Cu1 124.2(2)
N5 C23 Cu1 132.5(3)
C25 C24 N5 106.3(3)
C24 C25 N4 107.1(3)
C27 C26 C31 122.1(3)
C27 C26 N4 118.0(3)
C31 C26 N4 119.9(3)
C26 C27 C28 117.7(3)
C26 C27 C32 121.4(3)
C28 C27 C32 120.9(3)
C29 C28 C27 121.6(4)
C28 C29 C30 118.9(3)
C28 C29 C33 120.3(4)
C30 C29 C33 120.7(3)
C29 C30 C31 121.8(3)
C30 C31 C26 117.9(3)
C30 C31 C34 121.2(3)
C26 C31 C34 120.9(3)
N6 C35 N5 115.7(3)
N6 C35 C36 127.3(3)
N5 C35 C36 117.0(3)
C42 C37 C38 121.5(4)
C42 C37 N6 118.7(3)
C38 C37 N6 119.4(4)
C39 C38 C37 117.7(4)
C39 C38 C44 121.9(4)
C37 C38 C44 120.4(4)
C40 C39 C38 121.3(4)
C41 C40 C39 119.6(4)
C40 C41 C42 121.2(4)
C41 C42 C37 118.7(4)
C41 C42 C43 121.0(4)
C37 C42 C43 120.3(4)
Cl2 C1S Cl3 113.3(3)
Cl4 C2S Cl5 113.0(3)
Cl7 C3S Cl6 111.9(3)

loop_
_geom_bond_atom_site_label_1
_geom_bond_atom_site_label_2
_geom_bond_distance
Cu1 C23 1.933(3)
Cu1 C1 1.937(3)
Cu1 Cl1 2.4313(10)
N1 C1 1.350(4)
N1 C3 1.399(4)
N1 C4 1.441(4)
N2 C1 1.379(4)
N2 C2 1.401(4)
N2 C13 1.431(4)
N3 C13 1.266(4)
N3 C15 1.420(4)
N4 C23 1.355(5)
N4 C25 1.394(4)
N4 C26 1.435(4)
N5 C23 1.385(4)
N5 C24 1.398(4)
N5 C35 1.427(4)
N6 C35 1.259(4)
N6 C37 1.429(5)
C2 C3 1.328(5)
C4 C5 1.398(5)
C4 C9 1.399(5)
C5 C6 1.388(5)
C5 C10 1.516(5)
C6 C7 1.393(6)
C7 C8 1.381(6)
C7 C11 1.527(5)
C8 C9 1.408(5)
C9 C12 1.494(5)
C13 C14 1.493(5)
C15 C20 1.399(5)
C15 C16 1.401(5)
C16 C17 1.398(5)
C16 C21 1.492(6)
C17 C18 1.371(6)
C18 C19 1.388(6)
C19 C20 1.391(5)
C20 C22 1.516(6)
C24 C25 1.339(5)
C26 C27 1.393(5)
C26 C31 1.398(5)
C27 C28 1.405(5)
C27 C32 1.500(5)
C28 C29 1.384(5)
C29 C30 1.384(5)
C29 C33 1.521(5)
C30 C31 1.391(5)
C31 C34 1.523(5)
C35 C36 1.491(5)
C37 C42 1.389(6)
C37 C38 1.403(6)
C38 C39 1.397(6)
C38 C44 1.496(6)
C39 C40 1.383(7)
C40 C41 1.379(7)
C41 C42 1.386(6)
C42 C43 1.509(6)
Cl7 C3S 1.737(5)
Cl6 C3S 1.760(5)
Cl2 C1S 1.732(5)
Cl3 C1S 1.761(5)
Cl4 C2S 1.720(5)
Cl5 C2S 1.757(5)
